data_7711078
loop_
_publ_author_name
'M\"obs, Jakob'
'Pan, Sudip'
'Tonner-Zech, Ralf'
'Heine, Johanna'

_publ_section_title
;
 [SMe3]2[Bi2Ag2I10], a silver iodido bismuthate with an unusually small
 band gap
;
_journal_name_full 'Dalton Transactions'
_journal_paper_doi 10.1039/D2DT02305A
_journal_year 2022
_chemical_formula_moiety 'I9 Sb2, 3(C3 H9 S)'
_chemical_formula_sum 'C9 H27 I9 S3 Sb2'
_chemical_formula_weight 1617.08
_space_group_crystal_system monoclinic
_space_group_IT_number 15
_space_group_name_Hall '-C 2yc'
_space_group_name_H-M_alt 'C 1 2/c 1'
_atom_sites_solution_primary dual
_audit_creation_date 2021-03-30
_audit_creation_method
;
Olex2 1.2
(compiled 2018.05.29 svn.r3508 for OlexSys, GUI svn.r5506)
;
_audit_update_record
;
2022-08-15 deposited with the CCDC.	2022-08-23 downloaded from the CCDC.
;
_cell_angle_alpha 90
_cell_angle_beta 91.447(3)
_cell_angle_gamma 90
_cell_formula_units_Z 16
_cell_length_a 19.2137(7)
_cell_length_b 33.5700(18)
_cell_length_c 22.9179(8)
_cell_measurement_reflns_used 33923
_cell_measurement_temperature 293
_cell_measurement_theta_max 69.72
_cell_measurement_theta_min 2.63
_cell_volume 14777.4(11)
_computing_cell_refinement
;
X-Area Recipe 1.34.0.0 (STOE, 2019)
;
_computing_data_collection
;
X-Area Pilatus3_SV 1.31.154.0 (STOE, 2019)
;
_computing_data_reduction
;
X-Area Integrate 1.77.0.0 (STOE, 2019)
X-Area LANA 1.77.1.0 (STOE, 2019)
;
_computing_molecular_graphics 'Olex2 (Dolomanov et al., 2009)'
_computing_publication_material 'Olex2 (Dolomanov et al., 2009)'
_computing_structure_refinement 'XL (Sheldrick, 2008)'
_computing_structure_solution 'XT (Sheldrick, 2015)'
_diffrn_ambient_temperature 293
_diffrn_detector Pilatus300K
_diffrn_detector_area_resol_mean 5.81
_diffrn_detector_type 'DECTRIS PILATUS 300K'
_diffrn_measured_fraction_theta_full 0.990
_diffrn_measured_fraction_theta_max 0.990
_diffrn_measurement_device 'Eulerian 4-circle diffractometer'
_diffrn_measurement_device_type Stoe_Stadivari_Cu
_diffrn_measurement_method 'rotation method, \w scans'
_diffrn_radiation_collimation '0.5 mm diameter'
_diffrn_radiation_monochromator 'Graded multilayer mirror'
_diffrn_radiation_probe x-ray
_diffrn_radiation_type CuK\a
_diffrn_radiation_wavelength 1.54186
_diffrn_reflns_av_R_equivalents 0.0699
_diffrn_reflns_av_unetI/netI 0.0772
_diffrn_reflns_Laue_measured_fraction_full 0.990
_diffrn_reflns_Laue_measured_fraction_max 0.990
_diffrn_reflns_limit_h_max 15
_diffrn_reflns_limit_h_min -22
_diffrn_reflns_limit_k_max 39
_diffrn_reflns_limit_k_min -40
_diffrn_reflns_limit_l_max 27
_diffrn_reflns_limit_l_min -27
_diffrn_reflns_number 55892
_diffrn_reflns_point_group_measured_fraction_full 0.990
_diffrn_reflns_point_group_measured_fraction_max 0.990
_diffrn_reflns_theta_full 67.499
_diffrn_reflns_theta_max 67.499
_diffrn_reflns_theta_min 2.633
_diffrn_source 'GeniX 3D HF Cu'
_diffrn_standards_number 0
_exptl_absorpt_coefficient_mu 72.220
_exptl_absorpt_correction_T_max 0.0025
_exptl_absorpt_correction_T_min 0
_exptl_absorpt_correction_type multi-scan
_exptl_absorpt_process_details
;
STOE LANA, absorption correction by scaling of reflection intensities.
J. Koziskova, F. Hahn, J. Richter, J. Kozisek, "Comparison of different
absorption corrections on the model structure of tetrakis(\m~2~-acetato)-
diaqua-di-copper(II)", Acta Chimica Slovaca, vol. 9, no. 2, 2016, pp. 136 - 140.
Afterwards a spherical absorption correction was performed within STOE LANA.
;
_exptl_crystal_colour 'clear orange'
_exptl_crystal_colour_lustre clear
_exptl_crystal_colour_primary orange
_exptl_crystal_density_diffrn 2.858
_exptl_crystal_description block
_exptl_crystal_F_000 10896
_exptl_crystal_size_max 0.103
_exptl_crystal_size_mid 0.081
_exptl_crystal_size_min 0.025
_refine_diff_density_max 1.101
_refine_diff_density_min -1.009
_refine_diff_density_rms 0.190
_refine_ls_extinction_method none
_refine_ls_goodness_of_fit_ref 0.882
_refine_ls_hydrogen_treatment undef
_refine_ls_matrix_type full
_refine_ls_number_parameters 482
_refine_ls_number_reflns 13177
_refine_ls_number_restraints 678
_refine_ls_restrained_S_all 0.891
_refine_ls_R_factor_all 0.1431
_refine_ls_R_factor_gt 0.0639
_refine_ls_shift/su_max 0.001
_refine_ls_shift/su_mean 0.000
_refine_ls_structure_factor_coef Fsqd
_refine_ls_weighting_details 'w=1/[\s^2^(Fo^2^)+(0.1062P)^2^] where P=(Fo^2^+2Fc^2^)/3'
_refine_ls_weighting_scheme calc
_refine_ls_wR_factor_gt 0.1795
_refine_ls_wR_factor_ref 0.1955
_reflns_Friedel_coverage 0.000
_reflns_number_gt 5310
_reflns_number_total 13177
_reflns_threshold_expression 'I > 2\s(I)'
_cod_data_source_file d2dt02305a2.cif
_cod_data_source_block 4
_cod_database_code 7711078
_shelx_shelxl_version_number 2018/3
_shelx_space_group_comment
;
The symmetry employed for this shelxl refinement is uniquely defined
by the following loop, which should always be used as a source of
symmetry information in preference to the above space-group names.
They are only intended as comments.
;
_shelx_estimated_absorpt_t_max 0.265
_shelx_estimated_absorpt_t_min 0.050
_olex2_refinement_description
;
1. Restrained distances
 S10-C13 \\sim S9-C13 \\sim S10-C14 \\sim S9-C15 \\sim S10-C15 \\sim S8-C10
\\sim S7-C10 \\sim S8-C12 \\sim S7-
 C12 \\sim S7-C11 \\sim S11-C17 \\sim S11-C16 \\sim S1_$1-C2_$1 \\sim
S2_$1-C2_$1 \\sim S2_$1-C1_$1 ~
 S1_$1-C1_$1 \\sim S1_$1-C3_$1 \\sim S2_$1-C3_$1 \\sim S6_$2-C7_$2 \\sim
S5_$2-C7_$2 \\sim S6_$2-
 C8_$2 \\sim S6_$2-C9_$2 \\sim S5_$2-C9_$2 \\sim S5_$2-C8_$2 \\sim S3-C6 \\sim
S4-C6 \\sim S4-C5 \\sim S3-
 C5 \\sim S4-C4 \\sim S3-C4 \\sim S8-C11
 with sigma of 0.02
2. Uiso/Uaniso restraints and constraints
S2 \\sim S1 \\sim C3 \\sim C2 \\sim C1 \\sim C5 \\sim S3 \\sim C4 \\sim C6
\\sim S4 \\sim C16 \\sim S11 \\sim C17 \\sim S9 \\sim S10 \\sim C14 \\sim C13
\\sim C15 \\sim C10 \\sim S7 \\sim C12 \\sim C11 \\sim S8 \\sim S13 \\sim C18
\\sim C19 \\sim S12 \\sim C7 \\sim S6 \\sim C8 \\sim C9 \\sim S5: within 1.7A
with sigma of 0.02 and sigma for terminal atoms of 0.04
Uanis(C7) \\sim Ueq, Uanis(C10) \\sim Ueq: with sigma of 0.1 and sigma for
terminal atoms of 0.2
Uanis(C11) \\sim Ueq, Uanis(C3) \\sim Ueq, Uanis(C12) \\sim Ueq: with sigma of
0.01 and sigma for terminal atoms of 0.02
3. Rigid body (RIGU) restrains
 C7, S6, C8, C9, S5, S3, C4, C5, C6, S4, S2, S1, C3, C2, C1, S11, C16, C17, S9,
  S10, C14, C13, C15, S8, S7, C12, C11, C10, S12, S13, C18, C19
 with sigma for 1-2 distances of 0.004 and sigma for 1-3 distances of 0.004
4. Others
 Sof(S2)=1-FVAR(1)
 Sof(S1)=FVAR(1)
 Sof(S4)=1-FVAR(2)
 Sof(S3)=FVAR(2)
 Sof(S6)=1-FVAR(3)
 Sof(S5)=FVAR(3)
 Sof(S8)=1-FVAR(4)
 Sof(S7)=FVAR(4)
 Sof(S10)=1-FVAR(5)
 Sof(S9)=FVAR(5)
 Sof(S13)=0.5*(1-FVAR(7))
 Sof(S12)=0.5*FVAR(7)
 Fixed Sof: S11(0.5) C18(0.75) C19(0.75)
;
_olex2_submission_special_instructions 'No special instructions were received'

loop_
_space_group_symop_operation_xyz
'x, y, z'
'-x, y, -z+1/2'
'x+1/2, y+1/2, z'
'-x+1/2, y+1/2, -z+1/2'
'-x, -y, -z'
'x, -y, z-1/2'
'-x+1/2, -y+1/2, -z'
'x+1/2, -y+1/2, z-1/2'

loop_
_atom_site_label
_atom_site_type_symbol
_atom_site_fract_x
_atom_site_fract_y
_atom_site_fract_z
_atom_site_U_iso_or_equiv
_atom_site_adp_type
_atom_site_occupancy
_atom_site_site_symmetry_order
_atom_site_calc_flag
_atom_site_refinement_flags_posn
_atom_site_refinement_flags_adp
_atom_site_refinement_flags_occupancy
_atom_site_disorder_assembly
_atom_site_disorder_group
Sb3 Sb 0.76136(6) 0.41202(4) 0.32921(5) 0.0944(4) Uani 1 1 d . . . . .
Sb1 Sb 0.48558(6) 0.66154(4) 0.33971(5) 0.0961(4) Uani 1 1 d . . . . .
Sb2 Sb 0.75258(6) 0.42139(4) 0.14653(5) 0.0967(4) Uani 1 1 d . . . . .
I13 I 0.85256(6) 0.36999(4) 0.23148(5) 0.1038(4) Uani 1 1 d . . . . .
Sb4 Sb 0.50731(6) 0.17402(4) 0.34067(5) 0.1002(4) Uani 1 1 d . . . . .
I7 I 0.63254(6) 0.39481(4) 0.23754(6) 0.1065(4) Uani 1 1 d . . . . .
I3 I 0.61087(6) 0.62618(4) 0.26578(5) 0.1105(4) Uani 1 1 d . . . . .
I9 I 0.77586(7) 0.49018(4) 0.24680(6) 0.1122(4) Uani 1 1 d . . . . .
I14 I 0.88290(7) 0.43434(5) 0.39757(6) 0.1193(5) Uani 1 1 d . . . . .
I15 I 0.500000 0.24370(6) 0.250000 0.1200(6) Uani 1 2 d S T P . .
I6 I 0.66057(7) 0.47251(5) 0.07983(6) 0.1204(5) Uani 1 1 d . . . . .
I12 I 0.75099(8) 0.33468(5) 0.38304(6) 0.1213(5) Uani 1 1 d . . . . .
I18 I 0.60676(7) 0.12974(5) 0.24676(6) 0.1228(5) Uani 1 1 d . . . . .
I4 I 0.58372(7) 0.69245(5) 0.42547(6) 0.1234(5) Uani 1 1 d . . . . .
I2 I 0.46756(8) 0.58891(5) 0.40406(6) 0.1237(5) Uani 1 1 d . . . . .
I19 I 0.50359(8) 0.10928(5) 0.42370(6) 0.1238(5) Uani 1 1 d . . . . .
I8 I 0.72093(8) 0.35323(5) 0.07512(6) 0.1234(5) Uani 1 1 d . . . . .
I11 I 0.66962(7) 0.44935(5) 0.41052(7) 0.1288(5) Uani 1 1 d . . . . .
I1 I 0.36755(8) 0.70063(5) 0.38999(7) 0.1341(5) Uani 1 1 d . . . . .
I10 I 0.87436(8) 0.44164(5) 0.08254(7) 0.1331(5) Uani 1 1 d . . . . .
I16 I 0.40742(8) 0.21861(5) 0.40615(6) 0.1338(6) Uani 1 1 d . . . . .
I5 I 0.500000 0.73496(6) 0.250000 0.1444(8) Uani 1 2 d S T P . .
I17 I 0.62546(8) 0.21307(5) 0.39391(7) 0.1369(6) Uani 1 1 d . . . . .
S3 S 0.7711(4) 0.2584(3) 0.2430(4) 0.145(3) Uani 0.793(12) 1 d D U . A 1
S13 S 0.500000 0.4827(4) 0.250000 0.142(5) Uani 0.672(17) 2 d S TU P B 1
S7 S 0.7400(5) 0.5793(3) 0.0728(4) 0.123(4) Uani 0.557(12) 1 d D U . C 1
S1 S 1.0037(5) 0.3382(3) 0.0785(4) 0.123(4) Uani 0.553(13) 1 d D U . D 1
S10 S 0.7515(5) 0.5813(3) 0.3712(4) 0.137(4) Uani 0.566(13) 1 d D U . E 1
S6 S 0.5101(6) 0.3351(4) 0.0825(6) 0.156(5) Uani 0.561(13) 1 d D U . F 1
S2 S 0.9934(7) 0.2993(4) 0.0996(6) 0.140(6) Uani 0.447(13) 1 d D U . D 2
S8 S 0.8025(6) 0.5986(4) 0.1019(5) 0.124(5) Uani 0.443(12) 1 d D U . C 2
S9 S 0.7618(8) 0.5822(5) 0.4364(6) 0.151(6) Uani 0.434(13) 1 d D U . E 2
S11 S 0.9702(6) 0.5021(4) 0.2514(10) 0.193(8) Uani 0.5 1 d D U . . .
S5 S 0.4524(8) 0.3593(5) 0.1028(7) 0.173(6) Uani 0.439(13) 1 d D U . F 2
C3 C 0.9189(8) 0.3216(7) 0.0709(13) 0.178(10) Uani 1 1 d D U . . .
C12 C 0.7657(12) 0.6232(6) 0.0419(10) 0.165(9) Uani 1 1 d D U . . .
C2 C 1.0263(13) 0.3305(7) 0.1519(6) 0.167(10) Uani 1 1 d D U . . .
C11 C 0.8156(9) 0.5506(5) 0.0741(11) 0.153(8) Uani 1 1 d D U . . .
C1 C 1.0540(12) 0.3032(7) 0.0447(9) 0.176(11) Uani 1 1 d D U . . .
C10 C 0.7353(10) 0.5896(9) 0.1477(7) 0.172(10) Uani 1 1 d D U . . .
C8 C 0.5185(11) 0.3866(5) 0.0718(11) 0.154(9) Uani 1 1 d D U . . .
C9 C 0.4321(10) 0.3297(9) 0.0424(10) 0.192(12) Uani 1 1 d D U . . .
C7 C 0.4912(14) 0.3296(8) 0.1542(8) 0.195(9) Uani 1 1 d D U . . .
C14 C 0.6787(10) 0.5713(8) 0.4127(12) 0.161(9) Uani 1 1 d D U . . .
C13 C 0.7756(13) 0.6267(5) 0.4006(10) 0.160(9) Uani 1 1 d D U . . .
C15 C 0.8157(12) 0.5501(7) 0.4003(11) 0.192(12) Uani 1 1 d D U . . .
C16 C 1.000000 0.4536(6) 0.250000 0.20(2) Uani 1 2 d DS TU P . .
C17 C 1.007(2) 0.5261(8) 0.3102(9) 0.199(13) Uani 1 1 d D U . . .
C4 C 0.6931(8) 0.2852(6) 0.2332(11) 0.134(7) Uani 1 1 d D U . . .
C5 C 0.8028(14) 0.2585(9) 0.1719(8) 0.185(11) Uani 1 1 d D U . . .
C6 C 0.7471(13) 0.2088(5) 0.2530(13) 0.174(8) Uani 1 1 d D U . . .
S4 S 0.7269(13) 0.2433(6) 0.2016(11) 0.162(8) Uani 0.207(12) 1 d D U . A 2
S12 S 0.500000 0.5240(10) 0.250000 0.160(8) Uani 0.328(17) 2 d S TU P B 2
C18 C 0.4250(18) 0.5140(10) 0.255(2) 0.166(9) Uani 0.75 1 d . U . . .
C19 C 0.489(2) 0.4784(10) 0.1894(19) 0.165(9) Uani 0.75 1 d . U . . .

loop_
_atom_site_aniso_label
_atom_site_aniso_U_11
_atom_site_aniso_U_22
_atom_site_aniso_U_33
_atom_site_aniso_U_23
_atom_site_aniso_U_13
_atom_site_aniso_U_12
Sb3 0.0959(8) 0.1067(10) 0.0805(7) -0.0024(7) 0.0032(6) 0.0016(7)
Sb1 0.1043(8) 0.1013(10) 0.0829(7) -0.0048(7) 0.0073(6) -0.0043(7)
Sb2 0.1035(8) 0.1031(10) 0.0835(7) 0.0022(7) 0.0001(6) 0.0026(7)
I13 0.1081(9) 0.1193(11) 0.0841(7) -0.0021(7) 0.0015(7) 0.0178(7)
Sb4 0.1029(8) 0.1100(10) 0.0878(7) -0.0040(7) 0.0043(7) 0.0047(7)
I7 0.0971(8) 0.1099(11) 0.1122(9) -0.0001(8) -0.0040(7) -0.0040(7)
I3 0.1084(9) 0.1374(12) 0.0857(7) 0.0032(7) 0.0048(7) 0.0194(8)
I9 0.1235(10) 0.0987(10) 0.1141(9) 0.0012(8) -0.0059(8) -0.0065(8)
I14 0.1087(9) 0.1460(13) 0.1026(9) -0.0099(8) -0.0110(8) -0.0058(8)
I15 0.1479(16) 0.1028(15) 0.1101(13) 0.000 0.0213(12) 0.000
I6 0.1249(10) 0.1219(12) 0.1134(9) 0.0190(8) -0.0133(8) 0.0066(8)
I12 0.1360(11) 0.1227(12) 0.1058(9) 0.0160(8) 0.0143(8) 0.0006(9)
I18 0.1106(10) 0.1474(14) 0.1104(9) -0.0051(9) 0.0025(8) 0.0236(9)
I4 0.1274(10) 0.1402(13) 0.1020(9) -0.0152(8) -0.0065(8) -0.0190(9)
I2 0.1432(12) 0.1191(12) 0.1089(9) 0.0143(8) 0.0059(9) -0.0103(9)
I19 0.1446(11) 0.1225(12) 0.1044(9) 0.0126(8) 0.0017(8) 0.0092(9)
I8 0.1402(11) 0.1258(12) 0.1035(9) -0.0194(8) -0.0113(8) 0.0025(9)
I11 0.1199(10) 0.1447(14) 0.1229(10) -0.0257(9) 0.0284(9) 0.0068(9)
I1 0.1226(11) 0.1511(14) 0.1295(11) -0.0237(10) 0.0212(9) 0.0105(9)
I10 0.1206(10) 0.1573(15) 0.1225(11) 0.0105(10) 0.0278(9) -0.0027(10)
I16 0.1452(12) 0.1523(15) 0.1052(9) 0.0000(9) 0.0262(9) 0.0323(10)
I5 0.213(2) 0.0917(15) 0.1303(16) 0.000 0.0411(16) 0.000
I17 0.1269(11) 0.1539(15) 0.1291(11) -0.0201(10) -0.0120(9) -0.0180(10)
S3 0.119(6) 0.135(7) 0.181(8) -0.023(6) -0.011(5) 0.000(5)
S13 0.136(9) 0.114(10) 0.176(12) 0.000 0.005(10) 0.000
S7 0.113(7) 0.149(9) 0.108(6) -0.002(6) 0.008(6) -0.009(6)
S1 0.142(8) 0.123(9) 0.105(6) 0.007(6) -0.009(6) -0.017(7)
S10 0.144(8) 0.158(10) 0.107(7) -0.011(6) -0.025(6) 0.024(7)
S6 0.123(8) 0.135(10) 0.211(12) -0.004(8) 0.028(8) 0.005(7)
S2 0.150(10) 0.124(11) 0.147(10) 0.019(9) -0.014(9) -0.031(8)
S8 0.123(9) 0.146(11) 0.104(8) 0.000(7) 0.007(7) -0.028(8)
S9 0.160(11) 0.181(13) 0.110(9) -0.030(9) -0.020(8) 0.010(10)
S11 0.093(8) 0.148(13) 0.34(3) 0.028(15) 0.024(14) 0.006(7)
S5 0.159(12) 0.168(13) 0.192(13) 0.015(10) 0.025(10) -0.017(10)
C3 0.173(11) 0.182(13) 0.178(13) 0.002(9) 0.002(9) -0.001(9)
C12 0.173(12) 0.162(11) 0.160(11) 0.006(9) 0.015(9) 0.008(9)
C2 0.19(2) 0.22(3) 0.084(12) 0.011(15) 0.025(12) -0.06(2)
C11 0.149(11) 0.147(11) 0.164(11) -0.003(8) 0.024(8) -0.002(8)
C1 0.21(2) 0.20(3) 0.116(15) 0.018(17) 0.004(18) 0.09(2)
C10 0.16(2) 0.26(3) 0.100(14) -0.022(15) 0.018(14) 0.010(19)
C8 0.164(19) 0.14(2) 0.16(2) 0.007(15) -0.010(17) -0.029(14)
C9 0.16(2) 0.26(3) 0.153(18) -0.09(2) 0.026(16) -0.09(2)
C7 0.215(18) 0.181(18) 0.189(17) 0.040(14) -0.002(15) -0.035(16)
C14 0.129(15) 0.17(2) 0.18(2) 0.039(19) 0.015(17) -0.013(14)
C13 0.18(2) 0.117(17) 0.19(2) -0.021(18) 0.033(19) -0.008(13)
C15 0.165(18) 0.15(2) 0.26(3) -0.05(2) -0.05(2) 0.037(18)
C16 0.26(4) 0.08(2) 0.26(5) 0.000 0.15(4) 0.000
C17 0.35(4) 0.15(2) 0.099(16) 0.019(15) 0.00(2) -0.06(3)
C4 0.098(13) 0.135(17) 0.17(2) -0.011(16) 0.011(13) 0.005(12)
C5 0.21(3) 0.18(3) 0.17(2) -0.019(17) 0.047(18) 0.06(2)
C6 0.170(16) 0.154(16) 0.196(19) -0.009(15) -0.021(15) 0.012(14)
S4 0.159(15) 0.152(15) 0.172(16) -0.037(13) -0.038(13) 0.011(13)
S12 0.159(14) 0.110(14) 0.209(17) 0.000 -0.005(16) 0.000
C18 0.148(17) 0.113(18) 0.24(2) 0.004(15) 0.004(18) 0.014(13)
C19 0.173(17) 0.141(17) 0.182(18) 0.004(15) -0.005(17) 0.013(15)

loop_
_atom_type_symbol
_atom_type_description
_atom_type_scat_dispersion_real
_atom_type_scat_dispersion_imag
_atom_type_scat_source
C C 0.0181 0.0091 'International Tables Vol C Tables 4.2.6.8 and 6.1.1.4'
I I -0.3257 6.8362 'International Tables Vol C Tables 4.2.6.8 and 6.1.1.4'
S S 0.3331 0.5567 'International Tables Vol C Tables 4.2.6.8 and 6.1.1.4'
Sb Sb -0.0562 5.8946 'International Tables Vol C Tables 4.2.6.8 and 6.1.1.4'

loop_
_geom_angle_atom_site_label_1
_geom_angle_atom_site_label_2
_geom_angle_atom_site_label_3
_geom_angle
_geom_angle_site_symmetry_1
_geom_angle_site_symmetry_3
_geom_angle_publ_flag
I13 Sb3 I7 83.76(4) . . ?
I13 Sb3 I9 83.85(4) . . ?
I9 Sb3 I7 80.98(4) . . ?
I14 Sb3 I13 92.56(5) . . ?
I14 Sb3 I7 171.90(6) . . ?
I14 Sb3 I9 91.48(5) . . ?
I14 Sb3 I12 93.75(5) . . ?
I14 Sb3 I11 92.05(5) . . ?
I12 Sb3 I13 86.99(5) . . ?
I12 Sb3 I7 93.25(5) . . ?
I12 Sb3 I9 169.65(6) . . ?
I12 Sb3 I11 93.72(6) . . ?
I11 Sb3 I13 175.28(6) . . ?
I11 Sb3 I7 91.54(5) . . ?
I11 Sb3 I9 95.02(5) . . ?
I3 Sb1 I3 83.84(5) . 2_655 ?
I3 Sb1 I5 82.44(4) . . ?
I4 Sb1 I3 173.93(6) . 2_655 ?
I4 Sb1 I3 90.38(5) . . ?
I4 Sb1 I1 94.08(6) . . ?
I4 Sb1 I5 95.42(5) . . ?
I2 Sb1 I3 93.37(5) . . ?
I2 Sb1 I3 89.88(5) . 2_655 ?
I2 Sb1 I4 92.33(6) . . ?
I2 Sb1 I1 94.29(6) . . ?
I2 Sb1 I5 171.21(6) . . ?
I1 Sb1 I3 170.97(6) . . ?
I1 Sb1 I3 91.38(5) . 2_655 ?
I1 Sb1 I5 89.32(5) . . ?
I5 Sb1 I3 82.00(4) . 2_655 ?
I13 Sb2 I7 83.53(4) . . ?
I13 Sb2 I9 83.37(4) . . ?
I7 Sb2 I9 80.29(4) . . ?
I6 Sb2 I13 174.43(6) . . ?
I6 Sb2 I7 93.89(5) . . ?
I6 Sb2 I9 91.34(5) . . ?
I8 Sb2 I13 91.85(5) . . ?
I8 Sb2 I7 90.20(5) . . ?
I8 Sb2 I9 169.75(6) . . ?
I8 Sb2 I6 93.10(5) . . ?
I8 Sb2 I10 93.50(6) . . ?
I10 Sb2 I13 87.37(5) . . ?
I10 Sb2 I7 170.28(6) . . ?
I10 Sb2 I9 95.31(5) . . ?
I10 Sb2 I6 94.89(6) . . ?
Sb2 I13 Sb3 81.81(4) . . ?
I15 Sb4 I18 85.14(4) . 2_655 ?
I15 Sb4 I18 85.41(5) . . ?
I18 Sb4 I18 77.59(5) . 2_655 ?
I19 Sb4 I15 176.00(6) . . ?
I19 Sb4 I18 91.95(5) . 2_655 ?
I19 Sb4 I18 96.66(6) . . ?
I16 Sb4 I15 86.46(5) . . ?
I16 Sb4 I18 170.21(6) . . ?
I16 Sb4 I18 96.29(5) . 2_655 ?
I16 Sb4 I19 91.14(6) . . ?
I17 Sb4 I15 87.85(5) . . ?
I17 Sb4 I18 91.05(5) . . ?
I17 Sb4 I18 167.08(6) . 2_655 ?
I17 Sb4 I19 95.51(6) . . ?
I17 Sb4 I16 94.09(6) . . ?
Sb3 I7 Sb2 80.01(4) . . ?
Sb1 I3 Sb1 80.53(5) . 2_655 ?
Sb3 I9 Sb2 80.01(4) . . ?
Sb4 I15 Sb4 83.26(7) . 2_655 ?
Sb4 I18 Sb4 78.70(5) . 2_655 ?
Sb1 I5 Sb1 80.36(6) 2_655 . ?
C5 S3 C4 101.3(12) . . ?
C6 S3 C4 106.0(12) . . ?
C6 S3 C5 102.8(14) . . ?
C18 S13 C18 108(2) . 2_655 ?
C19 S13 C18 91(2) . . ?
C19 S13 C18 96(2) . 2_655 ?
C19 S13 C18 91(2) 2_655 2_655 ?
C19 S13 C18 96(2) 2_655 . ?
C19 S13 C19 168(3) . 2_655 ?
C12 S7 C11 103.6(12) . . ?
C12 S7 C10 104.9(13) . . ?
C11 S7 C10 98.9(13) . . ?
C3 S1 C2 105.1(13) . . ?
C1 S1 C3 105.9(14) . . ?
C1 S1 C2 101.8(12) . . ?
C13 S10 C14 99.7(13) . . ?
C13 S10 C15 101.6(13) . . ?
C15 S10 C14 104.2(14) . . ?
C9 S6 C8 96.3(14) . . ?
C7 S6 C8 105.2(14) . . ?
C7 S6 C9 107.2(14) . . ?
C3 S2 C1 104.8(13) . . ?
C2 S2 C3 107.0(15) . . ?
C2 S2 C1 102.7(13) . . ?
C12 S8 C11 102.1(12) . . ?
C10 S8 C12 105.7(13) . . ?
C10 S8 C11 100.2(13) . . ?
C14 S9 C13 100.8(13) . . ?
C14 S9 C15 106.3(14) . . ?
C15 S9 C13 102.2(14) . . ?
S11 S11 C16 70.6(4) 2_755 . ?
S11 S11 C17 70.6(16) 2_755 2_755 ?
S11 S11 C17 69.9(19) 2_755 . ?
C17 S11 C16 109.4(14) . . ?
C17 S11 C16 109.8(12) 2_755 . ?
C17 S11 C17 108.7(18) 2_755 . ?
C8 S5 C9 97.3(14) . . ?
C7 S5 C8 106.2(14) . . ?
C7 S5 C9 107.4(15) . . ?
S11 C16 S11 38.9(9) . 2_755 ?
S11 C17 S11 39.5(9) 2_755 . ?
C5 S4 C4 105.1(15) . . ?
C6 S4 C4 110.4(16) . . ?
C6 S4 C5 107.4(17) . . ?
C18 S12 C18 154(4) 2_655 . ?
C18 S12 C19 83(2) 2_655 . ?
C18 S12 C19 78(2) 2_655 2_655 ?
C18 S12 C19 78(2) . . ?
C18 S12 C19 83(2) . 2_655 ?
C19 S12 C19 85(2) . 2_655 ?

loop_
_geom_bond_atom_site_label_1
_geom_bond_atom_site_label_2
_geom_bond_distance
_geom_bond_site_symmetry_2
_geom_bond_publ_flag
Sb3 I13 3.2056(17) . ?
Sb3 I7 3.2573(16) . ?
Sb3 I9 3.2492(19) . ?
Sb3 I14 2.8783(17) . ?
Sb3 I12 2.8834(19) . ?
Sb3 I11 2.8839(18) . ?
Sb1 I3 3.2064(17) . ?
Sb1 I3 3.2345(17) 2_655 ?
Sb1 I4 2.8823(18) . ?
Sb1 I2 2.8752(19) . ?
Sb1 I1 2.8851(19) . ?
Sb1 I5 3.226(2) . ?
Sb2 I13 3.2047(17) . ?
Sb2 I7 3.2726(18) . ?
Sb2 I9 3.2804(18) . ?
Sb2 I6 2.8758(18) . ?
Sb2 I8 2.8693(19) . ?
Sb2 I10 2.8740(19) . ?
Sb4 I15 3.130(2) . ?
Sb4 I18 3.2712(19) . ?
Sb4 I18 3.2870(18) 2_655 ?
Sb4 I19 2.8908(19) . ?
Sb4 I16 2.8847(19) . ?
Sb4 I17 2.8673(19) . ?
S3 C4 1.756(13) . ?
S3 C5 1.752(14) . ?
S3 C6 1.746(14) . ?
S13 C18 1.79(3) . ?
S13 C18 1.79(3) 2_655 ?
S13 C19 1.41(4) . ?
S13 C19 1.41(4) 2_655 ?
S7 C12 1.714(14) . ?
S7 C11 1.743(14) . ?
S7 C10 1.756(14) . ?
S1 C3 1.726(14) . ?
S1 C2 1.746(13) . ?
S1 C1 1.717(14) . ?
S10 C14 1.744(14) . ?
S10 C13 1.726(14) . ?
S10 C15 1.739(14) . ?
S6 C8 1.754(14) . ?
S6 C9 1.747(14) . ?
S6 C7 1.701(15) . ?
S2 C3 1.729(14) . ?
S2 C2 1.700(14) . ?
S2 C1 1.740(14) . ?
S8 C12 1.740(14) . ?
S8 C11 1.754(14) . ?
S8 C10 1.713(14) . ?
S9 C14 1.71(3) . ?
S9 C13 1.728(14) . ?
S9 C15 1.721(15) . ?
S11 S11 1.15(2) 2_755 ?
S11 C16 1.726(15) . ?
S11 C17 1.70(3) 2_755 ?
S11 C17 1.705(14) . ?
S5 C8 1.732(14) . ?
S5 C9 1.743(14) . ?
S5 C7 1.700(15) . ?
C4 S4 1.715(15) . ?
C5 S4 1.703(15) . ?
C6 S4 1.691(15) . ?
S12 C18 1.49(4) 2_655 ?
S12 C18 1.49(4) . ?
S12 C19 2.08(4) . ?
S12 C19 2.08(4) 2_655 ?
